data_7214983
loop_
_publ_author_name
'Chen, Kai'
'Liang, Li-Li'
'Liu, Hao-Jing'
'Zhang, Yun-Qian'
'Xue, Sai-Feng'
'Tao, Zhu'
'Xiao, Xin'
'Zhu, Qian-Jiang'
'Lindoy, Leonard F.'
'Wei, Gang'

_publ_section_title
;
 Hydroquinone-assisted assembly of coordination polymers from lanthanides
 and cucurbit[5]uril
;
_journal_issue 23
_journal_name_full CrystEngComm
_journal_page_first 7994
_journal_paper_doi 10.1039/c2ce26200b
_journal_volume 14
_journal_year 2012
_chemical_formula_sum 'C75 H159 Cl6 Eu3 N43 O76'
_chemical_formula_weight 3548.03
_chemical_name_systematic
;
?
;
_space_group_IT_number 2
_symmetry_cell_setting triclinic
_symmetry_space_group_name_Hall '-P 1'
_symmetry_space_group_name_H-M 'P -1'
_atom_sites_solution_hydrogens geom
_atom_sites_solution_primary direct
_atom_sites_solution_secondary difmap
_audit_creation_method SHELXL-97
_cell_angle_alpha 106.175(2)
_cell_angle_beta 100.333(2)
_cell_angle_gamma 101.696(2)
_cell_formula_units_Z 2
_cell_length_a 16.8210(12)
_cell_length_b 18.5168(13)
_cell_length_c 24.5003(17)
_cell_measurement_temperature 223(2)
_cell_volume 6947.6(9)
_computing_structure_refinement 'SHELXL-97 (Sheldrick, 1997)'
_computing_structure_solution 'SHELXS-97 (Sheldrick, 1990)'
_diffrn_ambient_temperature 223(2)
_diffrn_measured_fraction_theta_full 0.985
_diffrn_measured_fraction_theta_max 0.985
_diffrn_measurement_device_type 'Bruker CCD Area Detector'
_diffrn_measurement_method '\f and \w scan'
_diffrn_radiation_monochromator graphite
_diffrn_radiation_source 'fine-focus sealed tube'
_diffrn_radiation_type MoK\a
_diffrn_radiation_wavelength 0.71073
_diffrn_reflns_av_R_equivalents 0.0313
_diffrn_reflns_av_sigmaI/netI 0.0352
_diffrn_reflns_limit_h_max 19
_diffrn_reflns_limit_h_min -20
_diffrn_reflns_limit_k_max 22
_diffrn_reflns_limit_k_min -21
_diffrn_reflns_limit_l_max 29
_diffrn_reflns_limit_l_min -28
_diffrn_reflns_number 74876
_diffrn_reflns_theta_full 25.10
_diffrn_reflns_theta_max 25.10
_diffrn_reflns_theta_min 1.28
_exptl_absorpt_coefficient_mu 1.570
_exptl_absorpt_correction_T_max 0.8462
_exptl_absorpt_correction_T_min 0.7762
_exptl_absorpt_correction_type multi-scan
_exptl_absorpt_process_details 'SADABS (Bruker, 2008)'
_exptl_crystal_colour colorless
_exptl_crystal_density_diffrn 1.696
_exptl_crystal_density_method 'not measured'
_exptl_crystal_description prism
_exptl_crystal_F_000 3618
_exptl_crystal_size_max 0.17
_exptl_crystal_size_mid 0.13
_exptl_crystal_size_min 0.11
_platon_squeeze_details
;
;
_refine_diff_density_max 2.505
_refine_diff_density_min -1.076
_refine_diff_density_rms 0.127
_refine_ls_extinction_method none
_refine_ls_goodness_of_fit_ref 1.084
_refine_ls_hydrogen_treatment constr
_refine_ls_matrix_type full
_refine_ls_number_parameters 1576
_refine_ls_number_reflns 24377
_refine_ls_number_restraints 10
_refine_ls_restrained_S_all 1.084
_refine_ls_R_factor_all 0.0546
_refine_ls_R_factor_gt 0.0463
_refine_ls_shift/su_max 0.009
_refine_ls_shift/su_mean 0.000
_refine_ls_structure_factor_coef Fsqd
_refine_ls_weighting_details 'calc w=1/[\s^2^(Fo^2^)+(0.1033P)^2^+1.0083P] where P=(Fo^2^+2Fc^2^)/3'
_refine_ls_weighting_scheme calc
_refine_ls_wR_factor_gt 0.1421
_refine_ls_wR_factor_ref 0.1488
_reflns_number_gt 19984
_reflns_number_total 24377
_reflns_threshold_expression >2sigma(I)
_cod_data_source_file c2ce26200b.txt
_cod_data_source_block 03
_cod_original_cell_volume 6947.6(8)
_cod_database_code 7214983

loop_
_symmetry_equiv_pos_as_xyz
'x, y, z'
'-x, -y, -z'

loop_
_atom_site_label
_atom_site_type_symbol
_atom_site_fract_x
_atom_site_fract_y
_atom_site_fract_z
_atom_site_U_iso_or_equiv
_atom_site_adp_type
_atom_site_occupancy
_atom_site_symmetry_multiplicity
_atom_site_calc_flag
_atom_site_refinement_flags
Cl3 Cl 0.7482(4) 0.0085(6) 0.4062(3) 0.167(3) Uani 0.50 1 d P
Cl4 Cl 0.9900(10) 0.2987(8) 0.5033(5) 0.259(6) Uani 0.50 1 d P
Cl5 Cl 0.5506(8) -0.7476(8) 0.7640(5) 0.252(6) Uani 0.50 1 d P
Cl6 Cl 0.4581(11) -0.3818(9) 0.5223(5) 0.282(7) Uani 0.50 1 d P
Cl7 Cl 1.1253(5) 0.5717(4) 1.0890(3) 0.140(2) Uani 0.50 1 d P
Cl8 Cl 0.9758(4) 0.6165(5) 0.9106(3) 0.141(2) Uani 0.50 1 d P
Cl9 Cl 1.0892(7) 0.4837(9) 0.8068(12) 0.525(18) Uani 0.50 1 d P
Cl10 Cl 0.9153(9) -0.4316(10) 0.6286(7) 0.286(7) Uani 0.50 1 d P
N41 N 0.7896(3) 0.5646(3) 1.0408(2) 0.0441(11) Uani 1 1 d .
N42 N 0.3518(3) -0.8044(3) 0.8447(2) 0.0520(12) Uani 1 1 d D
N43 N 0.9081(5) -0.1420(4) 1.0167(3) 0.104(3) Uani 1 1 d D
O27 O 0.7221(3) 0.5192(2) 1.03778(19) 0.0531(10) Uani 1 1 d .
O28 O 0.8090(3) 0.6333(2) 1.0731(2) 0.0615(11) Uani 1 1 d .
O29 O 0.8353(3) 0.5403(3) 1.0093(2) 0.0664(12) Uani 1 1 d .
O30 O 0.3123(3) -0.7635(3) 0.8612(3) 0.0805(15) Uani 1 1 d .
O31 O 0.4283(4) -0.7949(6) 0.8639(4) 0.193(5) Uani 1 1 d D
O32 O 0.3277(6) -0.8699(6) 0.8062(6) 0.355(13) Uani 1 1 d D
O33 O 0.8516(5) -0.1365(5) 1.0404(3) 0.140(4) Uani 1 1 d .
O34 O 0.9431(4) -0.0895(5) 0.9993(3) 0.130(3) Uani 1 1 d D
O35 O 0.9354(5) -0.2011(5) 1.0097(3) 0.139(3) Uani 1 1 d D
O1W O 0.6781(2) -0.02487(19) 0.89467(16) 0.0414(8) Uani 1 1 d .
O2W O 0.8601(2) -0.1175(2) 0.79133(15) 0.0391(8) Uani 1 1 d .
O3W O 0.5939(2) -0.1555(2) 0.79627(15) 0.0406(8) Uani 1 1 d .
O4W O 0.8646(2) -0.0443(2) 0.91076(15) 0.0469(9) Uani 1 1 d .
O5W O 1.0181(3) 0.2100(2) 0.57509(18) 0.0543(10) Uani 1 1 d .
O6W O 0.3571(3) -0.5985(2) 0.8805(2) 0.0663(13) Uani 1 1 d .
O7W O 0.5084(2) -0.6384(2) 0.8619(2) 0.0596(11) Uani 1 1 d .
O8W O 0.8491(3) 0.1365(3) 0.50624(19) 0.0598(11) Uani 1 1 d .
O9W O 0.3690(4) -0.6719(3) 0.7689(2) 0.0831(17) Uani 1 1 d .
O10W O 0.8931(4) 0.2722(3) 0.6072(3) 0.097(2) Uani 1 1 d .
Eu1 Eu 0.907163(15) 0.140621(14) 0.608812(11) 0.03307(8) Uani 1 1 d .
Eu2 Eu 0.453584(15) -0.537943(13) 0.831361(11) 0.03262(8) Uani 1 1 d .
Eu3 Eu 0.740896(14) -0.107529(12) 0.828757(9) 0.02381(8) Uani 1 1 d .
Cl1 Cl 0.88399(9) 0.04849(8) 0.67769(6) 0.0482(3) Uani 1 1 d .
Cl2 Cl 0.51392(9) -0.39410(8) 0.82242(6) 0.0493(3) Uani 1 1 d .
C1 C 0.7027(3) 0.0414(3) 0.5943(2) 0.0311(10) Uani 1 1 d .
C2 C 0.6236(3) -0.0762(3) 0.5974(2) 0.0309(10) Uani 1 1 d .
H2 H 0.5698 -0.1095 0.5698 0.037 Uiso 1 1 calc R
C3 C 0.6110(3) -0.0073(3) 0.64498(19) 0.0316(10) Uani 1 1 d .
H3 H 0.5513 -0.0069 0.6393 0.038 Uiso 1 1 calc R
C4 C 0.6712(3) -0.0854(3) 0.69019(19) 0.0274(9) Uani 1 1 d .
C5 C 0.6698(3) 0.1401(3) 0.6705(2) 0.0339(11) Uani 1 1 d .
H5A H 0.6161 0.1436 0.6797 0.041 Uiso 1 1 calc R
H5B H 0.6812 0.1730 0.6461 0.041 Uiso 1 1 calc R
C6 C 0.6384(3) 0.0262(3) 0.75671(19) 0.0296(10) Uani 1 1 d .
H6A H 0.6301 -0.0076 0.7808 0.036 Uiso 1 1 calc R
H6B H 0.5894 0.0470 0.7517 0.036 Uiso 1 1 calc R
C7 C 0.8147(3) 0.2065(3) 0.7262(2) 0.0319(10) Uani 1 1 d .
C8 C 0.7260(3) 0.1679(3) 0.7815(2) 0.0328(10) Uani 1 1 d .
H8 H 0.6830 0.1938 0.7937 0.039 Uiso 1 1 calc R
C9 C 0.8137(3) 0.2106(3) 0.8225(2) 0.0295(10) Uani 1 1 d .
H9 H 0.8126 0.2556 0.8553 0.035 Uiso 1 1 calc R
C10 C 0.7816(3) 0.0823(2) 0.82094(18) 0.0257(9) Uani 1 1 d .
C11 C 0.9468(3) 0.2805(3) 0.7983(2) 0.0373(11) Uani 1 1 d .
H11A H 0.9590 0.3173 0.8382 0.045 Uiso 1 1 calc R
H11B H 0.9537 0.3112 0.7719 0.045 Uiso 1 1 calc R
C12 C 0.9196(3) 0.1620(3) 0.88384(19) 0.0329(10) Uani 1 1 d .
H12A H 0.9113 0.1259 0.9062 0.039 Uiso 1 1 calc R
H12B H 0.9365 0.2152 0.9117 0.039 Uiso 1 1 calc R
C13 C 1.0368(3) 0.2114(3) 0.7486(2) 0.0364(11) Uani 1 1 d .
C14 C 1.0430(3) 0.2123(3) 0.8452(2) 0.0378(11) Uani 1 1 d .
H14 H 1.0700 0.2573 0.8814 0.045 Uiso 1 1 calc R
C15 C 1.1075(3) 0.1710(3) 0.8205(2) 0.0416(12) Uani 1 1 d .
H15 H 1.1655 0.1968 0.8450 0.050 Uiso 1 1 calc R
C16 C 1.0105(3) 0.0819(3) 0.8445(2) 0.0352(11) Uani 1 1 d .
C17 C 1.1472(3) 0.1498(3) 0.7219(2) 0.0432(13) Uani 1 1 d .
H17A H 1.1489 0.1809 0.6955 0.052 Uiso 1 1 calc R
H17B H 1.2048 0.1591 0.7444 0.052 Uiso 1 1 calc R
C18 C 1.1243(3) 0.0328(4) 0.8088(2) 0.0501(14) Uani 1 1 d .
H18A H 1.1845 0.0587 0.8210 0.060 Uiso 1 1 calc R
H18B H 1.1133 -0.0010 0.8325 0.060 Uiso 1 1 calc R
C19 C 1.0627(3) 0.0453(3) 0.6328(2) 0.0379(12) Uani 1 1 d .
C20 C 1.1380(3) 0.0037(3) 0.7025(2) 0.0440(13) Uani 1 1 d .
H20 H 1.1994 0.0106 0.7111 0.053 Uiso 1 1 calc R
C21 C 1.0909(3) -0.0671(3) 0.6463(2) 0.0426(13) Uani 1 1 d .
H21A H 1.1301 -0.0943 0.6291 0.051 Uiso 1 1 calc R
C22 C 1.0440(3) -0.0853(3) 0.7278(2) 0.0414(13) Uani 1 1 d .
C23 C 1.0008(3) -0.0745(3) 0.5485(2) 0.0405(12) Uani 1 1 d .
H23A H 1.0216 -0.1197 0.5324 0.049 Uiso 1 1 calc R
H23B H 1.0080 -0.0408 0.5242 0.049 Uiso 1 1 calc R
C24 C 0.9761(3) -0.1908(3) 0.6331(2) 0.0422(13) Uani 1 1 d .
H24A H 1.0006 -0.2172 0.6025 0.051 Uiso 1 1 calc R
H24B H 0.9684 -0.2232 0.6583 0.051 Uiso 1 1 calc R
C25 C 0.8576(3) -0.0577(3) 0.53845(19) 0.0323(10) Uani 1 1 d .
C26 C 0.8720(3) -0.1764(3) 0.5481(2) 0.0361(11) Uani 1 1 d .
H26 H 0.8795 -0.2199 0.5169 0.043 Uiso 1 1 calc R
C27 C 0.7795(3) -0.1770(3) 0.5402(2) 0.0367(11) Uani 1 1 d .
H27 H 0.7435 -0.2202 0.5051 0.044 Uiso 1 1 calc R
C28 C 0.8282(3) -0.1943(3) 0.6296(2) 0.0383(12) Uani 1 1 d .
C29 C 0.7055(3) -0.0763(3) 0.51809(19) 0.0342(11) Uani 1 1 d .
H29A H 0.6601 -0.1218 0.4925 0.041 Uiso 1 1 calc R
H29B H 0.7168 -0.0404 0.4958 0.041 Uiso 1 1 calc R
C30 C 0.6794(3) -0.1916(3) 0.6064(2) 0.0348(11) Uani 1 1 d .
H30A H 0.6358 -0.2208 0.5700 0.042 Uiso 1 1 calc R
H30B H 0.6750 -0.2216 0.6335 0.042 Uiso 1 1 calc R
C31 C 0.6359(3) -0.5088(3) 0.7827(2) 0.0352(11) Uani 1 1 d .
C32 C 0.7048(4) -0.4428(3) 0.7290(2) 0.0399(12) Uani 1 1 d .
H32 H 0.7358 -0.4625 0.6998 0.048 Uiso 1 1 calc R
C33 C 0.7600(3) -0.4163(3) 0.7937(2) 0.0360(11) Uani 1 1 d .
H33 H 0.8152 -0.4278 0.7953 0.043 Uiso 1 1 calc R
C34 C 0.7238(3) -0.3098(3) 0.7731(2) 0.0318(10) Uani 1 1 d .
C35 C 0.7329(3) -0.4589(3) 0.8819(2) 0.0377(11) Uani 1 1 d .
H35A H 0.7084 -0.5105 0.8839 0.045 Uiso 1 1 calc R
H35B H 0.7940 -0.4483 0.8940 0.045 Uiso 1 1 calc R
C36 C 0.8148(3) -0.2809(3) 0.8724(2) 0.0331(10) Uani 1 1 d .
H36A H 0.8619 -0.3005 0.8860 0.040 Uiso 1 1 calc R
H36B H 0.8380 -0.2291 0.8702 0.040 Uiso 1 1 calc R
C37 C 0.6326(3) -0.4175(3) 0.9371(2) 0.0312(10) Uani 1 1 d .
C38 C 0.7559(3) -0.3208(3) 0.9532(2) 0.0330(10) Uani 1 1 d .
H38 H 0.8108 -0.3175 0.9779 0.040 Uiso 1 1 calc R
C39 C 0.6996(3) -0.2866(3) 0.9903(2) 0.0315(10) Uani 1 1 d .
H39 H 0.7292 -0.2629 1.0324 0.038 Uiso 1 1 calc R
C40 C 0.7205(3) -0.2191(3) 0.9246(2) 0.0281(10) Uani 1 1 d .
C41 C 0.5594(3) -0.3502(3) 1.0067(2) 0.0343(11) Uani 1 1 d .
H41A H 0.5358 -0.4024 1.0082 0.041 Uiso 1 1 calc R
H41B H 0.5799 -0.3144 1.0472 0.041 Uiso 1 1 calc R
C42 C 0.6333(3) -0.1723(3) 0.9899(2) 0.0311(10) Uani 1 1 d .
H42A H 0.6455 -0.1617 1.0324 0.037 Uiso 1 1 calc R
H42B H 0.6545 -0.1232 0.9830 0.037 Uiso 1 1 calc R
C43 C 0.4274(3) -0.3782(3) 0.9349(2) 0.0320(10) Uani 1 1 d .
C44 C 0.4870(3) -0.2470(3) 0.9881(2) 0.0362(11) Uani 1 1 d .
H44 H 0.4897 -0.2218 1.0299 0.043 Uiso 1 1 calc R
C45 C 0.3999(3) -0.2578(3) 0.9471(2) 0.0374(11) Uani 1 1 d .
H45 H 0.3619 -0.2364 0.9697 0.045 Uiso 1 1 calc R
C46 C 0.5039(3) -0.1803(3) 0.9200(2) 0.0317(10) Uani 1 1 d .
C47 C 0.2890(3) -0.3825(3) 0.8796(2) 0.0384(12) Uani 1 1 d .
H47A H 0.2477 -0.3546 0.8908 0.046 Uiso 1 1 calc R
H47B H 0.2718 -0.4344 0.8832 0.046 Uiso 1 1 calc R
C48 C 0.3584(3) -0.2031(3) 0.8640(2) 0.0426(13) Uani 1 1 d .
H48A H 0.3082 -0.2000 0.8785 0.051 Uiso 1 1 calc R
H48B H 0.3813 -0.1528 0.8592 0.051 Uiso 1 1 calc R
C49 C 0.3018(3) -0.4530(3) 0.7825(2) 0.0383(12) Uani 1 1 d .
C50 C 0.2683(3) -0.3353(3) 0.7902(3) 0.0432(13) Uani 1 1 d .
H50 H 0.2134 -0.3255 0.7934 0.052 Uiso 1 1 calc R
C51 C 0.2688(3) -0.3751(3) 0.7259(3) 0.0447(13) Uani 1 1 d .
H51 H 0.2136 -0.3847 0.6989 0.054 Uiso 1 1 calc R
C52 C 0.3684(3) -0.2547(3) 0.7620(2) 0.0395(12) Uani 1 1 d .
C53 C 0.2931(3) -0.5065(3) 0.6765(2) 0.0450(13) Uani 1 1 d .
H53A H 0.2537 -0.5061 0.6419 0.054 Uiso 1 1 calc R
H53B H 0.2760 -0.5579 0.6810 0.054 Uiso 1 1 calc R
C54 C 0.3564(3) -0.3303(3) 0.6592(2) 0.0450(13) Uani 1 1 d .
H54A H 0.3065 -0.3598 0.6271 0.054 Uiso 1 1 calc R
H54B H 0.3753 -0.2788 0.6552 0.054 Uiso 1 1 calc R
C55 C 0.4341(4) -0.5283(3) 0.6887(2) 0.0417(12) Uani 1 1 d .
C56 C 0.4065(4) -0.4534(3) 0.6291(2) 0.0447(13) Uani 1 1 d .
H56 H 0.3703 -0.4747 0.5886 0.054 Uiso 1 1 calc R
C57 C 0.4956(4) -0.4648(3) 0.6312(2) 0.0405(12) Uani 1 1 d .
H57 H 0.5029 -0.4886 0.5916 0.049 Uiso 1 1 calc R
C58 C 0.5035(4) -0.3320(3) 0.6682(2) 0.0389(12) Uani 1 1 d .
C59 C 0.5689(4) -0.5503(3) 0.6774(2) 0.0441(13) Uani 1 1 d .
H59A H 0.5925 -0.5598 0.6431 0.053 Uiso 1 1 calc R
H59B H 0.5463 -0.6010 0.6817 0.053 Uiso 1 1 calc R
C60 C 0.6388(4) -0.3643(3) 0.6707(2) 0.0413(12) Uani 1 1 d .
H60A H 0.6574 -0.3101 0.6720 0.050 Uiso 1 1 calc R
H60B H 0.6545 -0.3969 0.6376 0.050 Uiso 1 1 calc R
N1 N 0.6781(2) -0.0377(2) 0.56855(16) 0.0319(9) Uani 1 1 d .
N2 N 0.6622(2) 0.0608(2) 0.63716(17) 0.0298(8) Uani 1 1 d .
N3 N 0.6633(2) -0.1181(2) 0.63174(15) 0.0289(8) Uani 1 1 d .
N4 N 0.6431(2) -0.0202(2) 0.69982(16) 0.0293(8) Uani 1 1 d .
N5 N 0.7353(2) 0.1704(2) 0.72475(17) 0.0309(9) Uani 1 1 d .
N6 N 0.8612(3) 0.2352(2) 0.78220(17) 0.0338(9) Uani 1 1 d .
N7 N 0.7126(2) 0.0907(2) 0.78757(16) 0.0281(8) Uani 1 1 d .
N8 N 0.8405(2) 0.1508(2) 0.84281(16) 0.0304(8) Uani 1 1 d .
N9 N 1.0071(3) 0.2355(2) 0.79651(18) 0.0387(10) Uani 1 1 d .
N10 N 1.0979(3) 0.1764(3) 0.76220(19) 0.0405(10) Uani 1 1 d .
N11 N 0.9868(3) 0.1497(2) 0.85538(18) 0.0362(9) Uani 1 1 d .
N12 N 1.0789(2) 0.0918(3) 0.82133(18) 0.0383(10) Uani 1 1 d .
N13 N 1.1157(3) 0.0684(3) 0.6872(2) 0.0424(10) Uani 1 1 d .
N14 N 1.0500(3) -0.0324(2) 0.60708(19) 0.0385(10) Uani 1 1 d .
N15 N 1.1035(3) -0.0148(3) 0.74859(19) 0.0422(11) Uani 1 1 d .
N16 N 1.0346(3) -0.1165(3) 0.6680(2) 0.0448(11) Uani 1 1 d .
N17 N 0.9127(3) -0.1014(2) 0.54455(18) 0.0372(10) Uani 1 1 d .
N18 N 0.7796(3) -0.1012(2) 0.53371(17) 0.0351(9) Uani 1 1 d .
N19 N 0.8949(3) -0.1856(3) 0.60564(18) 0.0401(10) Uani 1 1 d .
N20 N 0.7611(3) -0.1860(2) 0.59311(17) 0.0354(9) Uani 1 1 d .
N21 N 0.6353(3) -0.5038(2) 0.72888(19) 0.0378(10) Uani 1 1 d .
N22 N 0.7089(3) -0.4604(2) 0.82155(18) 0.0328(9) Uani 1 1 d .
N23 N 0.6839(3) -0.3717(2) 0.72472(17) 0.0327(9) Uani 1 1 d .
N24 N 0.7679(2) -0.3329(2) 0.81379(17) 0.0317(9) Uani 1 1 d .
N25 N 0.7069(2) -0.4014(2) 0.92280(18) 0.0315(9) Uani 1 1 d .
N26 N 0.6297(2) -0.3520(2) 0.97998(17) 0.0306(8) Uani 1 1 d .
N27 N 0.7649(2) -0.2736(2) 0.91469(17) 0.0297(8) Uani 1 1 d .
N28 N 0.6782(2) -0.2281(2) 0.96481(16) 0.0287(8) Uani 1 1 d .
N29 N 0.4937(3) -0.3260(2) 0.97602(18) 0.0343(9) Uani 1 1 d .
N30 N 0.3693(3) -0.3413(2) 0.91992(18) 0.0349(9) Uani 1 1 d .
N31 N 0.5436(2) -0.1986(2) 0.96620(17) 0.0313(9) Uani 1 1 d .
N32 N 0.4200(3) -0.2157(2) 0.90767(19) 0.0361(9) Uani 1 1 d .
N33 N 0.2875(3) -0.3913(2) 0.8189(2) 0.0406(10) Uani 1 1 d .
N34 N 0.2876(3) -0.4483(3) 0.72715(19) 0.0426(10) Uani 1 1 d .
N35 N 0.3343(3) -0.2630(2) 0.8073(2) 0.0391(10) Uani 1 1 d .
N36 N 0.3332(3) -0.3202(3) 0.7148(2) 0.0416(10) Uani 1 1 d .
N37 N 0.3759(3) -0.4952(3) 0.6665(2) 0.0446(11) Uani 1 1 d .
N38 N 0.5012(3) -0.5153(2) 0.66675(19) 0.0422(10) Uani 1 1 d .
N39 N 0.4213(3) -0.3698(2) 0.65292(19) 0.0431(10) Uani 1 1 d .
N40 N 0.5498(3) -0.3857(3) 0.65974(18) 0.0412(10) Uani 1 1 d .
O1 O 0.7514(2) 0.08676(19) 0.57957(14) 0.0339(7) Uani 1 1 d .
O2 O 0.8398(2) 0.21543(19) 0.68334(14) 0.0332(7) Uani 1 1 d .
O3 O 1.0139(2) 0.2214(2) 0.70023(15) 0.0392(8) Uani 1 1 d .
O4 O 1.0337(2) 0.0890(2) 0.60969(16) 0.0412(8) Uani 1 1 d .
O5 O 0.8742(2) 0.0081(2) 0.53438(14) 0.0374(8) Uani 1 1 d .
O6 O 0.6982(2) -0.11280(18) 0.72810(13) 0.0298(7) Uani 1 1 d .
O7 O 0.78882(19) 0.02196(17) 0.83077(13) 0.0287(7) Uani 1 1 d .
O8 O 0.9793(2) 0.0238(2) 0.85522(14) 0.0383(8) Uani 1 1 d .
O9 O 1.0074(2) -0.1168(2) 0.75703(17) 0.0477(9) Uani 1 1 d .
O10 O 0.8263(2) -0.2100(2) 0.67532(15) 0.0408(8) Uani 1 1 d .
O11 O 0.5821(2) -0.55267(19) 0.79584(15) 0.0383(8) Uani 1 1 d .
O12 O 0.5789(2) -0.48011(18) 0.91769(15) 0.0342(7) Uani 1 1 d .
O13 O 0.4187(2) -0.44906(19) 0.91595(15) 0.0374(8) Uani 1 1 d .
O14 O 0.3215(2) -0.50853(19) 0.79559(16) 0.0405(8) Uani 1 1 d .
O15 O 0.4245(2) -0.5672(2) 0.72234(16) 0.0429(8) Uani 1 1 d .
O16 O 0.7222(2) -0.24171(18) 0.77856(14) 0.0344(7) Uani 1 1 d .
O17 O 0.7208(2) -0.16890(18) 0.90035(14) 0.0314(7) Uani 1 1 d .
O18 O 0.5366(2) -0.13746(18) 0.89568(14) 0.0336(7) Uani 1 1 d .
O19 O 0.4203(2) -0.1976(2) 0.76348(16) 0.0433(9) Uani 1 1 d .
O20 O 0.5349(2) -0.2612(2) 0.68566(15) 0.0404(8) Uani 1 1 d .
C61 C 0.7465(4) 0.1935(3) 0.9563(2) 0.0430(13) Uani 1 1 d .
C62 C 0.6731(4) 0.1845(3) 0.9173(2) 0.0421(12) Uani 1 1 d .
H62 H 0.6413 0.1340 0.8934 0.051 Uiso 1 1 calc R
C63 C 0.6443(4) 0.2481(3) 0.9121(2) 0.0439(12) Uani 1 1 d .
H63 H 0.5940 0.2412 0.8848 0.053 Uiso 1 1 calc R
C64 C 0.6920(3) 0.3229(3) 0.9486(2) 0.0409(12) Uani 1 1 d .
C65 C 0.7660(3) 0.3317(3) 0.9867(2) 0.0403(12) Uani 1 1 d .
H65 H 0.7985 0.3820 1.0103 0.048 Uiso 1 1 calc R
C66 C 0.7937(3) 0.2677(3) 0.9909(2) 0.0437(12) Uani 1 1 d .
H66 H 0.8447 0.2747 1.0174 0.052 Uiso 1 1 calc R
C67 C 0.5335(7) 0.0793(7) 0.5228(5) 0.096(3) Uani 1 1 d .
C68 C 0.5582(6) 0.0383(8) 0.4779(5) 0.096(3) Uani 1 1 d .
H68 H 0.5977 0.0639 0.4621 0.116 Uiso 1 1 calc R
C69 C 0.5250(7) -0.0436(8) 0.4540(4) 0.103(3) Uani 1 1 d .
H69 H 0.5427 -0.0729 0.4228 0.124 Uiso 1 1 calc R
C70 C 0.7585(5) -0.6306(4) 0.7596(4) 0.080(2) Uani 1 1 d D
C71 C 0.6974(6) -0.6648(4) 0.7074(5) 0.108(4) Uani 1 1 d D
H71 H 0.6455 -0.6971 0.7057 0.129 Uiso 1 1 calc R
C72 C 0.7142(7) -0.6504(5) 0.6577(5) 0.115(4) Uani 1 1 d D
H72 H 0.6727 -0.6734 0.6221 0.139 Uiso 1 1 calc R
C73 C 0.7897(6) -0.6035(6) 0.6582(4) 0.105(3) Uani 1 1 d D
C74 C 0.8498(6) -0.5683(6) 0.7108(4) 0.105(3) Uani 1 1 d D
H74 H 0.9007 -0.5343 0.7128 0.126 Uiso 1 1 calc R
C75 C 0.8342(5) -0.5837(4) 0.7605(4) 0.084(2) Uani 1 1 d D
H75 H 0.8762 -0.5616 0.7959 0.101 Uiso 1 1 calc R
O21 O 0.7689(3) 0.1271(2) 0.95885(18) 0.0535(10) Uani 1 1 d .
H21 H 0.8140 0.1391 0.9839 0.080 Uiso 1 1 calc R
O22 O 0.6618(3) 0.3851(2) 0.94448(18) 0.0555(10) Uani 1 1 d .
H22 H 0.6169 0.3693 0.9188 0.083 Uiso 1 1 calc R
O23 O 0.5641(6) 0.1615(6) 0.5478(4) 0.152(3) Uani 1 1 d .
H23 H 0.5412 0.1773 0.5745 0.228 Uiso 1 1 calc R
O24 O 0.7421(4) -0.6441(3) 0.8090(4) 0.108(2) Uani 1 1 d .
H24 H 0.7833 -0.6201 0.8373 0.162 Uiso 1 1 calc R
O25 O 0.8015(8) -0.5886(6) 0.6069(4) 0.178(4) Uani 1 1 d .
H25 H 0.8483 -0.5579 0.6140 0.268 Uiso 1 1 calc R

loop_
_atom_site_aniso_label
_atom_site_aniso_U_11
_atom_site_aniso_U_22
_atom_site_aniso_U_33
_atom_site_aniso_U_23
_atom_site_aniso_U_13
_atom_site_aniso_U_12
Cl3 0.123(5) 0.256(9) 0.115(5) 0.078(5) 0.044(4) -0.006(5)
Cl4 0.408(18) 0.288(13) 0.235(11) 0.195(11) 0.166(12) 0.196(13)
Cl5 0.253(12) 0.354(16) 0.243(11) 0.107(11) 0.136(10) 0.203(12)
Cl6 0.39(2) 0.311(16) 0.139(8) 0.058(9) 0.035(10) 0.117(14)
Cl7 0.176(6) 0.124(5) 0.144(5) 0.054(4) 0.059(5) 0.063(4)
Cl8 0.098(4) 0.217(7) 0.129(4) 0.115(5) -0.005(3) 0.033(4)
Cl9 0.106(7) 0.308(17) 0.94(5) 0.14(2) -0.066(15) -0.157(10)
Cl10 0.244(13) 0.323(17) 0.258(14) 0.071(13) 0.059(11) 0.043(12)
N41 0.041(3) 0.040(3) 0.052(3) 0.022(2) 0.008(2) 0.007(2)
N42 0.039(3) 0.053(3) 0.043(3) 0.006(2) -0.006(2) -0.006(2)
N43 0.084(6) 0.119(7) 0.071(5) 0.060(5) -0.044(4) -0.041(5)
O27 0.049(2) 0.036(2) 0.070(3) 0.0143(19) 0.020(2) 0.0001(18)
O28 0.063(3) 0.035(2) 0.070(3) 0.006(2) 0.015(2) -0.006(2)
O29 0.062(3) 0.066(3) 0.077(3) 0.018(2) 0.032(2) 0.023(2)
O30 0.052(3) 0.058(3) 0.118(4) 0.021(3) 0.011(3) 0.006(2)
O31 0.146(7) 0.215(10) 0.146(7) -0.054(7) -0.044(6) 0.121(7)
O32 0.155(9) 0.47(2) 0.244(13) -0.175(16) -0.076(9) 0.189(13)
O33 0.078(4) 0.207(9) 0.060(4) 0.005(4) -0.002(3) -0.055(5)
O34 0.118(5) 0.162(7) 0.117(5) 0.098(5) 0.000(4) 0.001(5)
O35 0.097(5) 0.155(8) 0.133(6) 0.075(6) -0.038(4) -0.010(5)
O1W 0.047(2) 0.0288(18) 0.051(2) 0.0105(16) 0.0262(17) 0.0075(16)
O2W 0.0363(19) 0.041(2) 0.0414(19) 0.0123(16) 0.0144(15) 0.0111(16)
O3W 0.0339(19) 0.050(2) 0.0350(19) 0.0127(16) 0.0096(15) 0.0063(16)
O4W 0.043(2) 0.058(2) 0.0348(19) 0.0229(18) 0.0004(16) -0.0003(18)
O5W 0.060(3) 0.054(2) 0.061(3) 0.031(2) 0.030(2) 0.012(2)
O6W 0.089(3) 0.038(2) 0.099(3) 0.037(2) 0.058(3) 0.024(2)
O7W 0.045(2) 0.045(2) 0.102(3) 0.045(2) 0.019(2) 0.0138(19)
O8W 0.056(3) 0.084(3) 0.061(3) 0.053(2) 0.019(2) 0.023(2)
O9W 0.124(4) 0.040(2) 0.057(3) 0.017(2) -0.002(3) -0.020(3)
O10W 0.171(6) 0.079(4) 0.115(4) 0.073(3) 0.102(4) 0.080(4)
Eu1 0.03679(15) 0.03651(15) 0.03637(15) 0.02106(11) 0.01536(11) 0.01417(11)
Eu2 0.03440(15) 0.02423(14) 0.04142(15) 0.01462(11) 0.01097(11) 0.00582(10)
Eu3 0.02972(14) 0.02055(13) 0.02324(12) 0.01025(9) 0.00774(9) 0.00592(9)
Cl1 0.0483(8) 0.0501(8) 0.0488(8) 0.0222(6) 0.0082(6) 0.0139(6)
Cl2 0.0544(8) 0.0419(8) 0.0539(8) 0.0180(6) 0.0162(7) 0.0121(6)
C1 0.027(2) 0.044(3) 0.029(2) 0.022(2) 0.0035(19) 0.013(2)
C2 0.026(2) 0.036(3) 0.027(2) 0.013(2) -0.0012(18) 0.005(2)
C3 0.026(2) 0.042(3) 0.028(2) 0.017(2) 0.0020(19) 0.010(2)
C4 0.021(2) 0.028(2) 0.031(2) 0.0095(19) 0.0072(18) 0.0014(18)
C5 0.030(3) 0.040(3) 0.041(3) 0.024(2) 0.009(2) 0.015(2)
C6 0.029(2) 0.034(3) 0.029(2) 0.013(2) 0.0099(19) 0.008(2)
C7 0.044(3) 0.023(2) 0.036(3) 0.013(2) 0.014(2) 0.015(2)
C8 0.045(3) 0.023(2) 0.039(3) 0.016(2) 0.019(2) 0.014(2)
C9 0.042(3) 0.018(2) 0.031(2) 0.0082(18) 0.014(2) 0.008(2)
C10 0.030(2) 0.025(2) 0.024(2) 0.0098(18) 0.0109(18) 0.0056(19)
C11 0.043(3) 0.026(3) 0.037(3) 0.006(2) 0.013(2) 0.000(2)
C12 0.037(3) 0.033(3) 0.023(2) 0.0061(19) 0.0065(19) 0.001(2)
C13 0.029(3) 0.032(3) 0.045(3) 0.013(2) 0.011(2) -0.002(2)
C14 0.030(3) 0.036(3) 0.035(3) 0.010(2) 0.001(2) -0.009(2)
C15 0.027(3) 0.053(3) 0.034(3) 0.010(2) 0.001(2) 0.000(2)
C16 0.027(3) 0.046(3) 0.025(2) 0.010(2) -0.0033(19) 0.003(2)
C17 0.022(3) 0.059(4) 0.051(3) 0.026(3) 0.010(2) 0.004(2)
C18 0.036(3) 0.076(4) 0.049(3) 0.036(3) 0.006(2) 0.021(3)
C19 0.030(3) 0.051(3) 0.048(3) 0.029(3) 0.020(2) 0.016(2)
C20 0.032(3) 0.064(4) 0.053(3) 0.035(3) 0.018(2) 0.021(3)
C21 0.041(3) 0.059(4) 0.051(3) 0.032(3) 0.027(3) 0.031(3)
C22 0.040(3) 0.058(4) 0.053(3) 0.036(3) 0.023(3) 0.034(3)
C23 0.053(3) 0.049(3) 0.041(3) 0.025(3) 0.029(3) 0.031(3)
C24 0.055(3) 0.039(3) 0.050(3) 0.022(3) 0.024(3) 0.030(3)
C25 0.039(3) 0.037(3) 0.024(2) 0.012(2) 0.009(2) 0.014(2)
C26 0.053(3) 0.032(3) 0.029(2) 0.010(2) 0.017(2) 0.018(2)
C27 0.055(3) 0.025(2) 0.027(2) 0.0047(19) 0.010(2) 0.009(2)
C28 0.049(3) 0.030(3) 0.040(3) 0.010(2) 0.017(2) 0.016(2)
C29 0.037(3) 0.043(3) 0.023(2) 0.014(2) 0.0036(19) 0.010(2)
C30 0.038(3) 0.032(3) 0.031(2) 0.009(2) 0.007(2) 0.004(2)
C31 0.044(3) 0.020(2) 0.050(3) 0.014(2) 0.020(2) 0.015(2)
C32 0.056(3) 0.023(2) 0.049(3) 0.011(2) 0.029(3) 0.018(2)
C33 0.039(3) 0.029(3) 0.050(3) 0.016(2) 0.025(2) 0.015(2)
C34 0.037(3) 0.029(3) 0.038(3) 0.013(2) 0.023(2) 0.014(2)
C35 0.038(3) 0.030(3) 0.055(3) 0.024(2) 0.016(2) 0.013(2)
C36 0.029(2) 0.032(3) 0.044(3) 0.018(2) 0.015(2) 0.008(2)
C37 0.037(3) 0.030(3) 0.032(2) 0.018(2) 0.005(2) 0.013(2)
C38 0.030(3) 0.031(3) 0.037(3) 0.017(2) 0.001(2) 0.004(2)
C39 0.034(3) 0.033(3) 0.028(2) 0.015(2) 0.0033(19) 0.006(2)
C40 0.028(2) 0.021(2) 0.031(2) 0.0090(19) 0.0009(19) 0.0031(19)
C41 0.041(3) 0.034(3) 0.031(2) 0.019(2) 0.012(2) 0.004(2)
C42 0.043(3) 0.021(2) 0.028(2) 0.0049(19) 0.014(2) 0.005(2)
C43 0.039(3) 0.026(3) 0.037(3) 0.015(2) 0.019(2) 0.006(2)
C44 0.044(3) 0.029(3) 0.038(3) 0.009(2) 0.022(2) 0.009(2)
C45 0.039(3) 0.030(3) 0.050(3) 0.012(2) 0.024(2) 0.012(2)
C46 0.036(3) 0.025(2) 0.033(3) 0.002(2) 0.016(2) 0.011(2)
C47 0.028(3) 0.041(3) 0.052(3) 0.021(2) 0.018(2) 0.007(2)
C48 0.035(3) 0.037(3) 0.063(4) 0.018(3) 0.015(2) 0.019(2)
C49 0.029(3) 0.033(3) 0.051(3) 0.018(2) 0.007(2) 0.003(2)
C50 0.024(3) 0.044(3) 0.067(4) 0.028(3) 0.008(2) 0.011(2)
C51 0.033(3) 0.044(3) 0.059(3) 0.029(3) 0.002(2) 0.007(2)
C52 0.030(3) 0.041(3) 0.052(3) 0.023(3) 0.004(2) 0.015(2)
C53 0.048(3) 0.035(3) 0.044(3) 0.015(2) 0.004(2) -0.002(2)
C54 0.044(3) 0.047(3) 0.046(3) 0.026(3) 0.004(2) 0.008(3)
C55 0.055(3) 0.023(3) 0.037(3) 0.003(2) 0.010(2) -0.002(2)
C56 0.054(3) 0.036(3) 0.032(3) 0.009(2) 0.000(2) -0.001(2)
C57 0.058(3) 0.030(3) 0.027(2) 0.004(2) 0.012(2) 0.004(2)
C58 0.057(3) 0.036(3) 0.024(2) 0.012(2) 0.007(2) 0.012(3)
C59 0.062(4) 0.024(3) 0.043(3) 0.005(2) 0.021(3) 0.006(2)
C60 0.061(4) 0.032(3) 0.035(3) 0.012(2) 0.020(2) 0.011(2)
N1 0.033(2) 0.037(2) 0.027(2) 0.0151(17) 0.0054(16) 0.0072(18)
N2 0.030(2) 0.032(2) 0.034(2) 0.0170(17) 0.0099(17) 0.0125(17)
N3 0.030(2) 0.033(2) 0.0229(19) 0.0111(16) 0.0025(15) 0.0072(17)
N4 0.031(2) 0.031(2) 0.029(2) 0.0155(17) 0.0044(16) 0.0085(17)
N5 0.036(2) 0.031(2) 0.035(2) 0.0162(17) 0.0173(17) 0.0134(18)
N6 0.041(2) 0.028(2) 0.035(2) 0.0150(18) 0.0138(18) 0.0053(18)
N7 0.028(2) 0.026(2) 0.033(2) 0.0137(16) 0.0074(16) 0.0067(16)
N8 0.037(2) 0.023(2) 0.031(2) 0.0101(16) 0.0071(17) 0.0045(17)
N9 0.037(2) 0.038(2) 0.036(2) 0.0124(19) 0.0059(18) 0.0005(19)
N10 0.033(2) 0.053(3) 0.040(2) 0.024(2) 0.0122(19) 0.009(2)
N11 0.034(2) 0.034(2) 0.035(2) 0.0106(18) 0.0067(18) -0.0008(18)
N12 0.027(2) 0.054(3) 0.038(2) 0.023(2) 0.0087(18) 0.0078(19)
N13 0.029(2) 0.049(3) 0.056(3) 0.027(2) 0.011(2) 0.010(2)
N14 0.038(2) 0.041(3) 0.049(3) 0.023(2) 0.016(2) 0.020(2)
N15 0.036(2) 0.064(3) 0.046(3) 0.034(2) 0.019(2) 0.026(2)
N16 0.046(3) 0.053(3) 0.055(3) 0.034(2) 0.023(2) 0.025(2)
N17 0.050(3) 0.037(2) 0.035(2) 0.0186(19) 0.0165(19) 0.020(2)
N18 0.044(2) 0.036(2) 0.030(2) 0.0158(18) 0.0108(18) 0.0128(19)
N19 0.053(3) 0.045(3) 0.041(2) 0.023(2) 0.024(2) 0.029(2)
N20 0.044(2) 0.036(2) 0.030(2) 0.0143(18) 0.0103(18) 0.0122(19)
N21 0.053(3) 0.020(2) 0.043(2) 0.0089(18) 0.022(2) 0.0088(19)
N22 0.037(2) 0.025(2) 0.044(2) 0.0179(18) 0.0154(19) 0.0123(18)
N23 0.047(2) 0.023(2) 0.032(2) 0.0091(17) 0.0167(18) 0.0115(18)
N24 0.037(2) 0.024(2) 0.041(2) 0.0149(17) 0.0157(18) 0.0108(17)
N25 0.031(2) 0.024(2) 0.046(2) 0.0177(18) 0.0137(18) 0.0086(17)
N26 0.033(2) 0.025(2) 0.033(2) 0.0132(17) 0.0071(17) 0.0032(17)
N27 0.032(2) 0.026(2) 0.035(2) 0.0176(17) 0.0096(17) 0.0067(17)
N28 0.037(2) 0.027(2) 0.0245(19) 0.0138(16) 0.0078(16) 0.0076(17)
N29 0.037(2) 0.025(2) 0.039(2) 0.0094(17) 0.0104(18) 0.0042(18)
N30 0.035(2) 0.028(2) 0.044(2) 0.0101(18) 0.0187(19) 0.0082(18)
N31 0.038(2) 0.027(2) 0.031(2) 0.0100(17) 0.0151(17) 0.0070(17)
N32 0.036(2) 0.032(2) 0.047(2) 0.0183(19) 0.0178(19) 0.0099(18)
N33 0.033(2) 0.036(2) 0.056(3) 0.020(2) 0.012(2) 0.0088(19)
N34 0.044(3) 0.038(2) 0.043(3) 0.019(2) 0.002(2) 0.006(2)
N35 0.035(2) 0.035(2) 0.051(3) 0.019(2) 0.010(2) 0.0099(19)
N36 0.036(2) 0.037(2) 0.050(3) 0.019(2) 0.002(2) 0.005(2)
N37 0.042(3) 0.042(3) 0.045(3) 0.019(2) 0.003(2) 0.002(2)
N38 0.056(3) 0.029(2) 0.043(2) 0.0113(19) 0.018(2) 0.011(2)
N39 0.045(3) 0.033(2) 0.043(3) 0.014(2) 0.004(2) -0.003(2)
N40 0.048(3) 0.039(2) 0.034(2) 0.0110(19) 0.0109(19) 0.007(2)
O1 0.0362(19) 0.0395(19) 0.0349(18) 0.0226(15) 0.0115(15) 0.0128(15)
O2 0.0366(19) 0.0349(18) 0.0374(18) 0.0206(15) 0.0161(15) 0.0115(15)
O3 0.041(2) 0.042(2) 0.040(2) 0.0215(17) 0.0160(16) 0.0063(16)
O4 0.039(2) 0.043(2) 0.052(2) 0.0277(18) 0.0142(16) 0.0140(17)
O5 0.044(2) 0.041(2) 0.0369(19) 0.0209(16) 0.0148(15) 0.0173(16)
O6 0.0378(18) 0.0294(17) 0.0238(16) 0.0148(13) 0.0055(13) 0.0060(14)
O7 0.0320(17) 0.0245(17) 0.0280(16) 0.0109(13) 0.0029(13) 0.0047(13)
O8 0.039(2) 0.043(2) 0.0333(18) 0.0168(16) 0.0066(15) 0.0069(16)
O9 0.056(2) 0.054(2) 0.054(2) 0.033(2) 0.0270(19) 0.030(2)
O10 0.058(2) 0.043(2) 0.0333(19) 0.0209(16) 0.0182(16) 0.0234(18)
O11 0.042(2) 0.0275(18) 0.049(2) 0.0163(16) 0.0164(16) 0.0078(15)
O12 0.0362(19) 0.0212(17) 0.045(2) 0.0124(15) 0.0104(15) 0.0052(15)
O13 0.038(2) 0.0264(19) 0.047(2) 0.0146(15) 0.0110(16) 0.0041(15)
O14 0.041(2) 0.0314(19) 0.049(2) 0.0162(16) 0.0100(16) 0.0047(16)
O15 0.051(2) 0.0330(19) 0.045(2) 0.0169(17) 0.0127(17) 0.0055(16)
O16 0.048(2) 0.0221(17) 0.0374(18) 0.0129(14) 0.0160(15) 0.0093(15)
O17 0.0409(19) 0.0270(17) 0.0351(17) 0.0167(14) 0.0174(15) 0.0120(15)
O18 0.0370(19) 0.0274(17) 0.0372(18) 0.0118(15) 0.0130(15) 0.0057(14)
O19 0.037(2) 0.036(2) 0.057(2) 0.0200(17) 0.0079(17) 0.0068(17)
O20 0.051(2) 0.030(2) 0.0358(19) 0.0100(15) 0.0085(16) 0.0067(16)
C61 0.056(3) 0.031(3) 0.048(3) 0.014(2) 0.028(3) 0.011(3)
C62 0.055(3) 0.031(3) 0.036(3) 0.005(2) 0.021(3) 0.003(2)
C63 0.047(3) 0.037(3) 0.043(3) 0.008(2) 0.016(2) 0.006(2)
C64 0.047(3) 0.033(3) 0.046(3) 0.015(2) 0.021(3) 0.007(2)
C65 0.049(3) 0.032(3) 0.039(3) 0.010(2) 0.017(2) 0.006(2)
C66 0.042(3) 0.042(3) 0.049(3) 0.014(3) 0.019(2) 0.009(2)
C67 0.088(7) 0.107(8) 0.075(6) 0.035(6) -0.032(5) 0.023(6)
C68 0.074(6) 0.138(10) 0.081(6) 0.055(6) -0.015(5) 0.041(6)
C69 0.089(7) 0.138(10) 0.079(6) 0.046(7) -0.026(6) 0.048(7)
C70 0.098(6) 0.052(4) 0.122(7) 0.037(5) 0.049(6) 0.057(5)
C71 0.086(6) 0.041(4) 0.192(12) 0.024(6) 0.024(8) 0.038(4)
C72 0.118(10) 0.069(7) 0.147(11) 0.017(6) 0.007(8) 0.046(6)
C73 0.133(9) 0.102(8) 0.103(8) 0.032(6) 0.045(7) 0.067(7)
C74 0.116(8) 0.111(8) 0.105(8) 0.033(7) 0.029(7) 0.065(7)
C75 0.095(6) 0.057(5) 0.110(7) 0.026(5) 0.031(5) 0.041(5)
O21 0.064(3) 0.033(2) 0.063(3) 0.0110(18) 0.018(2) 0.0169(19)
O22 0.065(3) 0.038(2) 0.061(3) 0.0158(19) 0.005(2) 0.019(2)
O23 0.158(7) 0.150(8) 0.119(6) 0.031(5) -0.036(5) 0.056(6)
O24 0.128(5) 0.061(3) 0.161(6) 0.035(4) 0.064(5) 0.056(4)
O25 0.278(13) 0.179(9) 0.141(7) 0.072(7) 0.092(8) 0.131(9)

loop_
_atom_type_symbol
_atom_type_description
_atom_type_scat_dispersion_real
_atom_type_scat_dispersion_imag
_atom_type_scat_source
C C 0.0033 0.0016 'International Tables Vol C Tables 4.2.6.8 and 6.1.1.4'
H H 0.0000 0.0000 'International Tables Vol C Tables 4.2.6.8 and 6.1.1.4'
N N 0.0061 0.0033 'International Tables Vol C Tables 4.2.6.8 and 6.1.1.4'
O O 0.0106 0.0060 'International Tables Vol C Tables 4.2.6.8 and 6.1.1.4'
Eu Eu -0.1578 3.6682 'International Tables Vol C Tables 4.2.6.8 and 6.1.1.4'
Cl Cl 0.1484 0.1585 'International Tables Vol C Tables 4.2.6.8 and 6.1.1.4'

loop_
_geom_angle_atom_site_label_1
_geom_angle_atom_site_label_2
_geom_angle_atom_site_label_3
_geom_angle
_geom_angle_site_symmetry_1
_geom_angle_site_symmetry_3
O28 N41 O29 121.0(5) . .
O28 N41 O27 120.1(5) . .
O29 N41 O27 118.8(5) . .
O30 N42 O32 128.1(6) . .
O30 N42 O31 127.2(6) . .
O32 N42 O31 104.5(7) . .
O33 N43 O34 122.7(10) . .
O33 N43 O35 120.4(8) . .
O34 N43 O35 117.0(10) . .
O5W Eu1 O3 76.11(13) . .
O5W Eu1 O1 139.37(12) . .
O3 Eu1 O1 136.12(11) . .
O5W Eu1 O5 99.34(13) . .
O3 Eu1 O5 138.11(11) . .
O1 Eu1 O5 72.61(11) . .
O5W Eu1 O8W 70.77(14) . .
O3 Eu1 O8W 142.25(13) . .
O1 Eu1 O8W 69.60(12) . .
O5 Eu1 O8W 66.50(13) . .
O5W Eu1 O4 64.77(12) . .
O3 Eu1 O4 72.37(12) . .
O1 Eu1 O4 137.58(11) . .
O5 Eu1 O4 68.37(12) . .
O8W Eu1 O4 107.88(13) . .
O5W Eu1 O10W 66.81(16) . .
O3 Eu1 O10W 81.43(18) . .
O1 Eu1 O10W 90.99(18) . .
O5 Eu1 O10W 135.83(16) . .
O8W Eu1 O10W 69.35(18) . .
O4 Eu1 O10W 128.94(17) . .
O5W Eu1 O2 120.68(12) . .
O3 Eu1 O2 69.45(11) . .
O1 Eu1 O2 69.02(11) . .
O5 Eu1 O2 138.11(11) . .
O8W Eu1 O2 113.21(12) . .
O4 Eu1 O2 137.79(11) . .
O10W Eu1 O2 61.54(13) . .
O5W Eu1 Cl1 140.81(10) . .
O3 Eu1 Cl1 79.39(8) . .
O1 Eu1 Cl1 78.17(7) . .
O5 Eu1 Cl1 79.33(8) . .
O8W Eu1 Cl1 138.33(11) . .
O4 Eu1 Cl1 78.92(8) . .
O10W Eu1 Cl1 138.26(11) . .
O2 Eu1 Cl1 77.04(7) . .
O6W Eu2 O14 76.80(14) . .
O6W Eu2 O7W 71.13(14) . .
O14 Eu2 O7W 141.89(12) . .
O6W Eu2 O9W 67.66(17) . .
O14 Eu2 O9W 80.74(16) . .
O7W Eu2 O9W 68.49(16) . .
O6W Eu2 O13 62.63(12) . .
O14 Eu2 O13 70.96(11) . .
O7W Eu2 O13 109.99(14) . .
O9W Eu2 O13 126.82(16) . .
O6W Eu2 O15 123.74(15) . .
O14 Eu2 O15 70.37(12) . .
O7W Eu2 O15 111.70(14) . .
O9W Eu2 O15 63.01(13) . .
O13 Eu2 O15 137.14(11) . .
O6W Eu2 O12 97.30(15) . .
O14 Eu2 O12 138.05(11) . .
O7W Eu2 O12 67.48(13) . .
O9W Eu2 O12 135.97(14) . .
O13 Eu2 O12 69.67(11) . .
O15 Eu2 O12 137.18(11) . .
O6W Eu2 O11 140.32(12) . .
O14 Eu2 O11 136.71(11) . .
O7W Eu2 O11 69.42(12) . .
O9W Eu2 O11 93.74(17) . .
O13 Eu2 O11 137.27(11) . .
O15 Eu2 O11 69.02(12) . .
O12 Eu2 O11 71.43(11) . .
O6W Eu2 Cl2 138.44(10) . .
O14 Eu2 Cl2 79.47(8) . .
O7W Eu2 Cl2 138.62(10) . .
O9W Eu2 Cl2 140.23(11) . .
O13 Eu2 Cl2 77.57(8) . .
O15 Eu2 Cl2 77.91(9) . .
O12 Eu2 Cl2 78.53(8) . .
O11 Eu2 Cl2 78.05(8) . .
O7 Eu3 O3W 112.63(12) . .
O7 Eu3 O2W 80.56(11) . .
O3W Eu3 O2W 138.61(12) . .
O7 Eu3 O16 146.90(11) . .
O3W Eu3 O16 77.47(12) . .
O2W Eu3 O16 72.95(12) . .
O7 Eu3 O17 135.18(11) . .
O3W Eu3 O17 82.53(12) . .
O2W Eu3 O17 116.51(11) . .
O16 Eu3 O17 75.84(11) . .
O7 Eu3 O6 75.27(10) . .
O3W Eu3 O6 71.29(11) . .
O2W Eu3 O6 75.10(11) . .
O16 Eu3 O6 78.96(11) . .
O17 Eu3 O6 146.92(11) . .
O7 Eu3 O4W 72.62(11) . .
O3W Eu3 O4W 148.19(12) . .
O2W Eu3 O4W 72.48(13) . .
O16 Eu3 O4W 116.13(13) . .
O17 Eu3 O4W 74.14(12) . .
O6 Eu3 O4W 137.28(11) . .
O7 Eu3 O1W 71.35(11) . .
O3W Eu3 O1W 71.21(12) . .
O2W Eu3 O1W 146.55(12) . .
O16 Eu3 O1W 139.34(11) . .
O17 Eu3 O1W 74.97(11) . .
O6 Eu3 O1W 113.37(12) . .
O4W Eu3 O1W 81.91(13) . .
O1 C1 N2 126.4(5) . .
O1 C1 N1 125.1(4) . .
N2 C1 N1 108.5(4) . .
N1 C2 N3 114.1(4) . .
N1 C2 C3 103.3(4) . .
N3 C2 C3 103.1(3) . .
N1 C2 H2 111.9 . .
N3 C2 H2 111.9 . .
C3 C2 H2 111.9 . .
N2 C3 N4 114.0(4) . .
N2 C3 C2 102.9(4) . .
N4 C3 C2 103.7(3) . .
N2 C3 H3 111.9 . .
N4 C3 H3 111.9 . .
C2 C3 H3 111.9 . .
O6 C4 N3 124.3(4) . .
O6 C4 N4 125.9(4) . .
N3 C4 N4 109.7(4) . .
N2 C5 N5 113.9(4) . .
N2 C5 H5A 108.8 . .
N5 C5 H5A 108.8 . .
N2 C5 H5B 108.8 . .
N5 C5 H5B 108.8 . .
H5A C5 H5B 107.7 . .
N4 C6 N7 113.5(4) . .
N4 C6 H6A 108.9 . .
N7 C6 H6A 108.9 . .
N4 C6 H6B 108.9 . .
N7 C6 H6B 108.9 . .
H6A C6 H6B 107.7 . .
O2 C7 N6 125.0(5) . .
O2 C7 N5 125.5(4) . .
N6 C7 N5 109.3(4) . .
N5 C8 N7 114.7(4) . .
N5 C8 C9 104.0(4) . .
N7 C8 C9 102.4(4) . .
N5 C8 H8 111.7 . .
N7 C8 H8 111.7 . .
C9 C8 H8 111.7 . .
N8 C9 N6 113.4(4) . .
N8 C9 C8 104.0(3) . .
N6 C9 C8 102.4(4) . .
N8 C9 H9 112.1 . .
N6 C9 H9 112.1 . .
C8 C9 H9 112.1 . .
O7 C10 N8 125.0(4) . .
O7 C10 N7 125.7(4) . .
N8 C10 N7 109.3(4) . .
N6 C11 N9 114.6(4) . .
N6 C11 H11A 108.6 . .
N9 C11 H11A 108.6 . .
N6 C11 H11B 108.6 . .
N9 C11 H11B 108.6 . .
H11A C11 H11B 107.6 . .
N8 C12 N11 113.3(4) . .
N8 C12 H12A 108.9 . .
N11 C12 H12A 108.9 . .
N8 C12 H12B 108.9 . .
N11 C12 H12B 108.9 . .
H12A C12 H12B 107.7 . .
O3 C13 N9 126.0(5) . .
O3 C13 N10 125.4(5) . .
N9 C13 N10 108.5(4) . .
N11 C14 N9 114.6(4) . .
N11 C14 C15 102.1(4) . .
N9 C14 C15 102.0(4) . .
N11 C14 H14 112.4 . .
N9 C14 H14 112.4 . .
C15 C14 H14 112.4 . .
N10 C15 N12 113.7(4) . .
N10 C15 C14 103.7(4) . .
N12 C15 C14 103.7(4) . .
N10 C15 H15 111.7 . .
N12 C15 H15 111.7 . .
C14 C15 H15 111.7 . .
O8 C16 N11 126.7(5) . .
O8 C16 N12 125.5(5) . .
N11 C16 N12 107.7(4) . .
N13 C17 N10 113.8(4) . .
N13 C17 H17A 108.8 . .
N10 C17 H17A 108.8 . .
N13 C17 H17B 108.8 . .
N10 C17 H17B 108.8 . .
H17A C17 H17B 107.7 . .
N15 C18 N12 114.7(4) . .
N15 C18 H18A 108.6 . .
N12 C18 H18A 108.6 . .
N15 C18 H18B 108.6 . .
N12 C18 H18B 108.6 . .
H18A C18 H18B 107.6 . .
O4 C19 N14 125.5(5) . .
O4 C19 N13 125.3(5) . .
N14 C19 N13 109.1(4) . .
N13 C20 N15 114.7(4) . .
N13 C20 C21 102.5(4) . .
N15 C20 C21 104.3(4) . .
N13 C20 H20 111.6 . .
N15 C20 H20 111.6 . .
C21 C20 H20 111.6 . .
N14 C21 N16 115.0(4) . .
N14 C21 C20 103.7(4) . .
N16 C21 C20 102.8(4) . .
N14 C21 H21A 111.6 . .
N16 C21 H21A 111.6 . .
C20 C21 H21A 111.6 . .
O9 C22 N15 126.0(5) . .
O9 C22 N16 125.3(6) . .
N15 C22 N16 108.7(5) . .
N14 C23 N17 113.5(4) . .
N14 C23 H23A 108.9 . .
N17 C23 H23A 108.9 . .
N14 C23 H23B 108.9 . .
N17 C23 H23B 108.9 . .
H23A C23 H23B 107.7 . .
N19 C24 N16 114.4(4) . .
N19 C24 H24A 108.7 . .
N16 C24 H24A 108.7 . .
N19 C24 H24B 108.7 . .
N16 C24 H24B 108.7 . .
H24A C24 H24B 107.6 . .
O5 C25 N18 125.4(4) . .
O5 C25 N17 126.2(5) . .
N18 C25 N17 108.3(4) . .
N17 C26 N19 115.0(4) . .
N17 C26 C27 104.3(4) . .
N19 C26 C27 103.5(4) . .
N17 C26 H26 111.2 . .
N19 C26 H26 111.2 . .
C27 C26 H26 111.2 . .
N20 C27 N18 114.8(4) . .
N20 C27 C26 103.9(4) . .
N18 C27 C26 102.7(4) . .
N20 C27 H27 111.6 . .
N18 C27 H27 111.6 . .
C26 C27 H27 111.6 . .
O10 C28 N19 126.5(5) . .
O10 C28 N20 125.0(5) . .
N19 C28 N20 108.4(4) . .
N18 C29 N1 113.0(4) . .
N18 C29 H29A 109.0 . .
N1 C29 H29A 109.0 . .
N18 C29 H29B 109.0 . .
N1 C29 H29B 109.0 . .
H29A C29 H29B 107.8 . .
N3 C30 N20 114.6(4) . .
N3 C30 H30A 108.6 . .
N20 C30 H30A 108.6 . .
N3 C30 H30B 108.6 . .
N20 C30 H30B 108.6 . .
H30A C30 H30B 107.6 . .
O11 C31 N21 126.7(5) . .
O11 C31 N22 123.9(5) . .
N21 C31 N22 109.3(4) . .
N21 C32 N23 115.1(4) . .
N21 C32 C33 102.2(4) . .
N23 C32 C33 102.8(4) . .
N21 C32 H32 112.0 . .
N23 C32 H32 112.0 . .
C33 C32 H32 112.0 . .
N22 C33 N24 114.3(4) . .
N22 C33 C32 103.2(4) . .
N24 C33 C32 102.4(4) . .
N22 C33 H33 112.1 . .
N24 C33 H33 112.1 . .
C32 C33 H33 112.1 . .
O16 C34 N23 124.8(4) . .
O16 C34 N24 125.2(5) . .
N23 C34 N24 109.9(4) . .
N25 C35 N22 113.8(4) . .
N25 C35 H35A 108.8 . .
N22 C35 H35A 108.8 . .
N25 C35 H35B 108.8 . .
N22 C35 H35B 108.8 . .
H35A C35 H35B 107.7 . .
N27 C36 N24 113.5(4) . .
N27 C36 H36A 108.9 . .
N24 C36 H36A 108.9 . .
N27 C36 H36B 108.9 . .
N24 C36 H36B 108.9 . .
H36A C36 H36B 107.7 . .
O12 C37 N25 126.3(4) . .
O12 C37 N26 125.6(4) . .
N25 C37 N26 108.1(4) . .
N25 C38 N27 114.0(4) . .
N25 C38 C39 103.1(4) . .
N27 C38 C39 103.9(4) . .
N25 C38 H38 111.8 . .
N27 C38 H38 111.8 . .
C39 C38 H38 111.8 . .
N26 C39 N28 113.7(4) . .
N26 C39 C38 104.0(4) . .
N28 C39 C38 103.0(4) . .
N26 C39 H39 111.8 . .
N28 C39 H39 111.8 . .
C38 C39 H39 111.8 . .
O17 C40 N28 125.9(4) . .
O17 C40 N27 124.4(4) . .
N28 C40 N27 109.7(4) . .
N29 C41 N26 113.6(4) . .
N29 C41 H41A 108.8 . .
N26 C41 H41A 108.8 . .
N29 C41 H41B 108.8 . .
N26 C41 H41B 108.8 . .
H41A C41 H41B 107.7 . .
N31 C42 N28 114.1(4) . .
N31 C42 H42A 108.7 . .
N28 C42 H42A 108.7 . .
N31 C42 H42B 108.7 . .
N28 C42 H42B 108.7 . .
H42A C42 H42B 107.6 . .
O13 C43 N29 125.4(4) . .
O13 C43 N30 125.0(5) . .
N29 C43 N30 109.5(4) . .
N29 C44 N31 114.5(4) . .
N29 C44 C45 102.6(4) . .
N31 C44 C45 102.3(4) . .
N29 C44 H44 112.2 . .
N31 C44 H44 112.2 . .
C45 C44 H44 112.2 . .
N30 C45 N32 114.6(4) . .
N30 C45 C44 103.2(4) . .
N32 C45 C44 103.8(4) . .
N30 C45 H45 111.5 . .
N32 C45 H45 111.5 . .
C44 C45 H45 111.5 . .
O18 C46 N32 125.9(5) . .
O18 C46 N31 126.3(5) . .
N32 C46 N31 107.7(4) . .
N30 C47 N33 114.3(4) . .
N30 C47 H47A 108.7 . .
N33 C47 H47A 108.7 . .
N30 C47 H47B 108.7 . .
N33 C47 H47B 108.7 . .
H47A C47 H47B 107.6 . .
N35 C48 N32 114.2(4) . .
N35 C48 H48A 108.7 . .
N32 C48 H48A 108.7 . .
N35 C48 H48B 108.7 . .
N32 C48 H48B 108.7 . .
H48A C48 H48B 107.6 . .
O14 C49 N33 126.2(5) . .
O14 C49 N34 124.4(5) . .
N33 C49 N34 109.3(4) . .
N35 C50 N33 114.8(4) . .
N35 C50 C51 102.7(4) . .
N33 C50 C51 103.1(4) . .
N35 C50 H50 111.9 . .
N33 C50 H50 111.9 . .
C51 C50 H50 111.9 . .
N36 C51 N34 115.6(4) . .
N36 C51 C50 104.1(4) . .
N34 C51 C50 103.0(4) . .
N36 C51 H51 111.2 . .
N34 C51 H51 111.2 . .
C50 C51 H51 111.2 . .
O19 C52 N36 125.6(5) . .
O19 C52 N35 125.6(5) . .
N36 C52 N35 108.7(5) . .
N34 C53 N37 113.4(4) . .
N34 C53 H53A 108.9 . .
N37 C53 H53A 108.9 . .
N34 C53 H53B 108.9 . .
N37 C53 H53B 108.9 . .
H53A C53 H53B 107.7 . .
N39 C54 N36 114.2(4) . .
N39 C54 H54A 108.7 . .
N36 C54 H54A 108.7 . .
N39 C54 H54B 108.7 . .
N36 C54 H54B 108.7 . .
H54A C54 H54B 107.6 . .
O15 C55 N38 125.4(5) . .
O15 C55 N37 124.9(5) . .
N38 C55 N37 109.6(5) . .
N39 C56 N37 113.7(4) . .
N39 C56 C57 103.7(4) . .
N37 C56 C57 103.5(4) . .
N39 C56 H56 111.8 . .
N37 C56 H56 111.8 . .
C57 C56 H56 111.8 . .
N38 C57 N40 114.0(4) . .
N38 C57 C56 102.9(4) . .
N40 C57 C56 103.1(4) . .
N38 C57 H57 112.0 . .
N40 C57 H57 112.0 . .
C56 C57 H57 112.0 . .
O20 C58 N39 127.3(5) . .
O20 C58 N40 123.3(5) . .
N39 C58 N40 109.4(4) . .
N38 C59 N21 114.1(4) . .
N38 C59 H59A 108.7 . .
N21 C59 H59A 108.7 . .
N38 C59 H59B 108.7 . .
N21 C59 H59B 108.7 . .
H59A C59 H59B 107.6 . .
N40 C60 N23 115.4(4) . .
N40 C60 H60A 108.4 . .
N23 C60 H60A 108.4 . .
N40 C60 H60B 108.4 . .
N23 C60 H60B 108.4 . .
H60A C60 H60B 107.5 . .
C1 N1 C2 112.5(4) . .
C1 N1 C29 121.9(4) . .
C2 N1 C29 125.6(4) . .
C1 N2 C5 122.8(4) . .
C1 N2 C3 112.6(4) . .
C5 N2 C3 124.6(4) . .
C4 N3 C30 123.7(4) . .
C4 N3 C2 111.9(4) . .
C30 N3 C2 123.7(4) . .
C4 N4 C6 124.0(4) . .
C4 N4 C3 111.5(4) . .
C6 N4 C3 124.2(4) . .
C7 N5 C8 112.5(4) . .
C7 N5 C5 121.0(4) . .
C8 N5 C5 126.5(4) . .
C7 N6 C11 122.5(4) . .
C7 N6 C9 111.4(4) . .
C11 N6 C9 126.0(4) . .
C10 N7 C6 122.5(4) . .
C10 N7 C8 112.2(4) . .
C6 N7 C8 125.0(4) . .
C10 N8 C9 111.9(4) . .
C10 N8 C12 122.4(4) . .
C9 N8 C12 125.7(4) . .
C13 N9 C11 122.6(4) . .
C13 N9 C14 113.3(4) . .
C11 N9 C14 124.1(4) . .
C13 N10 C15 112.3(4) . .
C13 N10 C17 122.3(4) . .
C15 N10 C17 125.4(4) . .
C16 N11 C14 113.9(4) . .
C16 N11 C12 122.8(4) . .
C14 N11 C12 122.6(4) . .
C16 N12 C18 122.3(5) . .
C16 N12 C15 112.3(4) . .
C18 N12 C15 124.7(4) . .
C19 N13 C17 120.9(4) . .
C19 N13 C20 112.6(5) . .
C17 N13 C20 126.5(5) . .
C19 N14 C23 123.4(4) . .
C19 N14 C21 112.0(4) . .
C23 N14 C21 124.6(4) . .
C22 N15 C18 121.5(5) . .
C22 N15 C20 111.9(5) . .
C18 N15 C20 126.6(5) . .
C22 N16 C24 122.1(5) . .
C22 N16 C21 112.3(5) . .
C24 N16 C21 125.6(5) . .
C25 N17 C23 123.4(4) . .
C25 N17 C26 111.7(4) . .
C23 N17 C26 124.9(4) . .
C25 N18 C29 122.1(4) . .
C25 N18 C27 112.8(4) . .
C29 N18 C27 124.9(4) . .
C28 N19 C24 122.7(4) . .
C28 N19 C26 111.7(4) . .
C24 N19 C26 125.4(4) . .
C28 N20 C27 112.4(4) . .
C28 N20 C30 122.3(4) . .
C27 N20 C30 125.2(4) . .
C31 N21 C59 123.2(4) . .
C31 N21 C32 113.0(4) . .
C59 N21 C32 123.7(4) . .
C31 N22 C33 111.7(4) . .
C31 N22 C35 122.8(4) . .
C33 N22 C35 125.4(4) . .
C34 N23 C32 112.1(4) . .
C34 N23 C60 122.9(4) . .
C32 N23 C60 124.0(4) . .
C34 N24 C33 112.4(4) . .
C34 N24 C36 123.9(4) . .
C33 N24 C36 123.6(4) . .
C37 N25 C35 122.7(4) . .
C37 N25 C38 112.4(4) . .
C35 N25 C38 124.9(4) . .
C37 N26 C39 111.9(4) . .
C37 N26 C41 122.4(4) . .
C39 N26 C41 125.5(4) . .
C40 N27 C36 123.3(4) . .
C40 N27 C38 111.0(4) . .
C36 N27 C38 125.7(4) . .
C40 N28 C39 112.0(4) . .
C40 N28 C42 122.3(4) . .
C39 N28 C42 124.0(4) . .
C43 N29 C41 121.6(4) . .
C43 N29 C44 112.6(4) . .
C41 N29 C44 125.6(4) . .
C43 N30 C47 122.5(4) . .
C43 N30 C45 111.7(4) . .
C47 N30 C45 125.7(4) . .
C46 N31 C42 122.6(4) . .
C46 N31 C44 113.5(4) . .
C42 N31 C44 123.9(4) . .
C46 N32 C45 112.7(4) . .
C46 N32 C48 122.1(4) . .
C45 N32 C48 124.7(4) . .
C49 N33 C47 123.1(4) . .
C49 N33 C50 112.6(5) . .
C47 N33 C50 124.2(4) . .
C49 N34 C53 124.6(4) . .
C49 N34 C51 111.8(4) . .
C53 N34 C51 123.6(4) . .
C52 N35 C48 122.4(5) . .
C52 N35 C50 112.4(5) . .
C48 N35 C50 125.1(5) . .
C52 N36 C51 112.1(5) . .
C52 N36 C54 122.5(5) . .
C51 N36 C54 125.4(5) . .
C55 N37 C53 122.9(5) . .
C55 N37 C56 111.3(5) . .
C53 N37 C56 125.7(4) . .
C55 N38 C59 122.1(4) . .
C55 N38 C57 112.4(4) . .
C59 N38 C57 125.6(4) . .
C58 N39 C54 123.1(4) . .
C58 N39 C56 112.3(5) . .
C54 N39 C56 124.6(5) . .
C58 N40 C60 123.2(4) . .
C58 N40 C57 111.1(4) . .
C60 N40 C57 125.2(4) . .
C1 O1 Eu1 133.5(3) . .
C7 O2 Eu1 136.1(3) . .
C13 O3 Eu1 132.9(3) . .
C19 O4 Eu1 135.5(3) . .
C25 O5 Eu1 131.9(3) . .
C4 O6 Eu3 152.1(3) . .
C10 O7 Eu3 155.1(3) . .
C31 O11 Eu2 133.8(3) . .
C37 O12 Eu2 133.4(3) . .
C43 O13 Eu2 134.6(3) . .
C49 O14 Eu2 135.7(3) . .
C55 O15 Eu2 135.7(3) . .
C34 O16 Eu3 156.8(3) . .
C40 O17 Eu3 157.8(3) . .
C62 C61 O21 117.3(5) . .
C62 C61 C66 119.2(5) . .
O21 C61 C66 123.5(5) . .
C61 C62 C63 121.7(5) . .
C61 C62 H62 119.2 . .
C63 C62 H62 119.2 . .
C62 C63 C64 118.4(5) . .
C62 C63 H63 120.8 . .
C64 C63 H63 120.8 . .
C65 C64 O22 122.3(5) . .
C65 C64 C63 119.7(5) . .
O22 C64 C63 118.0(5) . .
C64 C65 C66 121.0(5) . .
C64 C65 H65 119.5 . .
C66 C65 H65 119.5 . .
C61 C66 C65 120.0(5) . .
C61 C66 H66 120.0 . .
C65 C66 H66 120.0 . .
C68 C67 C69 121.1(11) . 2_656
C68 C67 O23 122.5(14) . .
C69 C67 O23 116.4(13) 2_656 .
C67 C68 C69 120.2(11) . .
C67 C68 H68 119.9 . .
C69 C68 H68 119.9 . .
C67 C69 C68 118.7(11) 2_656 .
C67 C69 H69 120.7 2_656 .
C68 C69 H69 120.7 . .
O24 C70 C71 118.9(8) . .
O24 C70 C75 121.8(8) . .
C71 C70 C75 119.3(9) . .
C70 C71 C72 118.5(10) . .
C70 C71 H71 120.8 . .
C72 C71 H71 120.8 . .
C73 C72 C71 122.6(11) . .
C73 C72 H72 118.7 . .
C71 C72 H72 118.7 . .
C72 C73 C74 118.5(10) . .
C72 C73 O25 119.8(10) . .
C74 C73 O25 121.6(10) . .
C73 C74 C75 119.3(10) . .
C73 C74 H74 120.4 . .
C75 C74 H74 120.4 . .
C70 C75 C74 121.7(9) . .
C70 C75 H75 119.1 . .
C74 C75 H75 119.1 . .
C61 O21 H21 109.5 . .
C64 O22 H22 109.5 . .
C67 O23 H23 109.5 . .
C70 O24 H24 109.5 . .
C73 O25 H25 109.5 . .

loop_
_geom_bond_atom_site_label_1
_geom_bond_atom_site_label_2
_geom_bond_distance
_geom_bond_site_symmetry_2
N41 O28 1.236(6) .
N41 O29 1.244(6) .
N41 O27 1.246(6) .
N42 O30 1.143(7) .
N42 O32 1.246(2) .
N42 O31 1.247(2) .
N43 O33 1.207(10) .
N43 O34 1.250(2) .
N43 O35 1.250(2) .
O1W Eu3 2.441(3) .
O2W Eu3 2.369(3) .
O3W Eu3 2.356(3) .
O4W Eu3 2.437(3) .
O5W Eu1 2.447(4) .
O6W Eu2 2.461(4) .
O7W Eu2 2.469(4) .
O8W Eu1 2.501(4) .
O9W Eu2 2.488(4) .
O10W Eu1 2.505(4) .
Eu1 O3 2.466(4) .
Eu1 O1 2.498(3) .
Eu1 O5 2.499(3) .
Eu1 O4 2.502(3) .
Eu1 O2 2.551(3) .
Eu1 Cl1 2.7350(14) .
Eu2 O14 2.462(3) .
Eu2 O13 2.505(3) .
Eu2 O15 2.507(4) .
Eu2 O12 2.508(3) .
Eu2 O11 2.508(3) .
Eu2 Cl2 2.7352(14) .
Eu3 O7 2.353(3) .
Eu3 O16 2.372(3) .
Eu3 O17 2.377(3) .
Eu3 O6 2.410(3) .
C1 O1 1.227(6) .
C1 N2 1.357(6) .
C1 N1 1.364(6) .
C2 N1 1.448(6) .
C2 N3 1.458(6) .
C2 C3 1.549(7) .
C2 H2 0.9900 .
C3 N2 1.456(6) .
C3 N4 1.458(5) .
C3 H3 0.9900 .
C4 O6 1.237(5) .
C4 N3 1.360(6) .
C4 N4 1.361(6) .
C5 N2 1.434(6) .
C5 N5 1.451(6) .
C5 H5A 0.9800 .
C5 H5B 0.9800 .
C6 N4 1.444(6) .
C6 N7 1.452(6) .
C6 H6A 0.9800 .
C6 H6B 0.9800 .
C7 O2 1.240(6) .
C7 N6 1.347(6) .
C7 N5 1.356(6) .
C8 N5 1.438(6) .
C8 N7 1.457(6) .
C8 C9 1.537(7) .
C8 H8 0.9900 .
C9 N8 1.452(6) .
C9 N6 1.485(6) .
C9 H9 0.9900 .
C10 O7 1.231(5) .
C10 N8 1.342(6) .
C10 N7 1.358(6) .
C11 N6 1.434(6) .
C11 N9 1.435(7) .
C11 H11A 0.9800 .
C11 H11B 0.9800 .
C12 N8 1.454(6) .
C12 N11 1.454(6) .
C12 H12A 0.9800 .
C12 H12B 0.9800 .
C13 O3 1.254(6) .
C13 N9 1.356(7) .
C13 N10 1.361(6) .
C14 N11 1.450(6) .
C14 N9 1.451(6) .
C14 C15 1.562(7) .
C14 H14 0.9900 .
C15 N10 1.444(6) .
C15 N12 1.454(7) .
C15 H15 0.9900 .
C16 O8 1.216(6) .
C16 N11 1.364(7) .
C16 N12 1.374(6) .
C17 N13 1.442(7) .
C17 N10 1.447(7) .
C17 H17A 0.9800 .
C17 H17B 0.9800 .
C18 N15 1.428(7) .
C18 N12 1.450(7) .
C18 H18A 0.9800 .
C18 H18B 0.9800 .
C19 O4 1.237(6) .
C19 N14 1.354(7) .
C19 N13 1.363(7) .
C20 N13 1.448(7) .
C20 N15 1.449(6) .
C20 C21 1.559(8) .
C20 H20 0.9900 .
C21 N14 1.447(6) .
C21 N16 1.456(7) .
C21 H21A 0.9900 .
C22 O9 1.215(6) .
C22 N15 1.373(7) .
C22 N16 1.382(7) .
C23 N14 1.430(7) .
C23 N17 1.440(7) .
C23 H23A 0.9800 .
C23 H23B 0.9800 .
C24 N19 1.446(7) .
C24 N16 1.444(7) .
C24 H24A 0.9800 .
C24 H24B 0.9800 .
C25 O5 1.229(6) .
C25 N18 1.360(6) .
C25 N17 1.364(6) .
C26 N17 1.451(6) .
C26 N19 1.460(6) .
C26 C27 1.530(7) .
C26 H26 0.9900 .
C27 N20 1.432(6) .
C27 N18 1.455(6) .
C27 H27 0.9900 .
C28 O10 1.237(6) .
C28 N19 1.357(7) .
C28 N20 1.372(6) .
C29 N18 1.440(6) .
C29 N1 1.448(6) .
C29 H29A 0.9800 .
C29 H29B 0.9800 .
C30 N3 1.434(6) .
C30 N20 1.458(6) .
C30 H30A 0.9800 .
C30 H30B 0.9800 .
C31 O11 1.239(6) .
C31 N21 1.345(6) .
C31 N22 1.370(7) .
C32 N21 1.450(7) .
C32 N23 1.457(6) .
C32 C33 1.571(8) .
C32 H32 0.9900 .
C33 N22 1.453(6) .
C33 N24 1.454(6) .
C33 H33 0.9900 .
C34 O16 1.236(5) .
C34 N23 1.347(6) .
C34 N24 1.353(6) .
C35 N25 1.442(6) .
C35 N22 1.453(6) .
C35 H35A 0.9800 .
C35 H35B 0.9800 .
C36 N27 1.442(6) .
C36 N24 1.458(6) .
C36 H36A 0.9800 .
C36 H36B 0.9800 .
C37 O12 1.225(6) .
C37 N25 1.355(6) .
C37 N26 1.381(6) .
C38 N25 1.457(6) .
C38 N27 1.462(6) .
C38 C39 1.533(7) .
C38 H38 0.9900 .
C39 N26 1.436(6) .
C39 N28 1.464(6) .
C39 H39 0.9900 .
C40 O17 1.234(5) .
C40 N28 1.341(6) .
C40 N27 1.367(6) .
C41 N29 1.441(6) .
C41 N26 1.453(6) .
C41 H41A 0.9800 .
C41 H41B 0.9800 .
C42 N31 1.441(6) .
C42 N28 1.464(6) .
C42 H42A 0.9800 .
C42 H42B 0.9800 .
C43 O13 1.232(6) .
C43 N29 1.345(6) .
C43 N30 1.355(6) .
C44 N29 1.442(6) .
C44 N31 1.451(6) .
C44 C45 1.560(7) .
C44 H44 0.9900 .
C45 N30 1.443(6) .
C45 N32 1.445(6) .
C45 H45 0.9900 .
C46 O18 1.221(6) .
C46 N32 1.369(6) .
C46 N31 1.370(6) .
C47 N30 1.437(6) .
C47 N33 1.445(7) .
C47 H47A 0.9800 .
C47 H47B 0.9800 .
C48 N35 1.441(7) .
C48 N32 1.453(6) .
C48 H48A 0.9800 .
C48 H48B 0.9800 .
C49 O14 1.246(6) .
C49 N33 1.334(7) .
C49 N34 1.364(7) .
C50 N35 1.455(7) .
C50 N33 1.461(6) .
C50 C51 1.543(8) .
C50 H50 0.9900 .
C51 N36 1.449(7) .
C51 N34 1.460(7) .
C51 H51 0.9900 .
C52 O19 1.214(6) .
C52 N36 1.356(7) .
C52 N35 1.369(7) .
C53 N34 1.431(7) .
C53 N37 1.441(7) .
C53 H53A 0.9800 .
C53 H53B 0.9800 .
C54 N39 1.439(7) .
C54 N36 1.457(7) .
C54 H54A 0.9800 .
C54 H54B 0.9800 .
C55 O15 1.248(6) .
C55 N38 1.342(7) .
C55 N37 1.366(7) .
C56 N39 1.445(7) .
C56 N37 1.452(7) .
C56 C57 1.548(8) .
C56 H56 0.9900 .
C57 N38 1.451(7) .
C57 N40 1.458(7) .
C57 H57 0.9900 .
C58 O20 1.228(6) .
C58 N39 1.349(7) .
C58 N40 1.376(7) .
C59 N38 1.439(7) .
C59 N21 1.442(7) .
C59 H59A 0.9800 .
C59 H59B 0.9800 .
C60 N40 1.423(7) .
C60 N23 1.458(6) .
C60 H60A 0.9800 .
C60 H60B 0.9800 .
C61 C62 1.368(8) .
C61 O21 1.371(6) .
C61 C66 1.379(8) .
C62 C63 1.390(8) .
C62 H62 0.9400 .
C63 C64 1.400(8) .
C63 H63 0.9400 .
C64 C65 1.365(8) .
C64 O22 1.371(6) .
C65 C66 1.382(7) .
C65 H65 0.9400 .
C66 H66 0.9400 .
C67 C68 1.335(14) .
C67 C69 1.371(14) 2_656
C67 O23 1.416(12) .
C68 C69 1.413(14) .
C68 H68 0.9400 .
C69 C67 1.371(14) 2_656
C69 H69 0.9400 .
C70 O24 1.366(10) .
C70 C71 1.380(2) .
C70 C75 1.381(2) .
C71 C72 1.383(2) .
C71 H71 0.9400 .
C72 C73 1.380(2) .
C72 H72 0.9400 .
C73 C74 1.380(2) .
C73 O25 1.397(12) .
C74 C75 1.382(2) .
C74 H74 0.9400 .
C75 H75 0.9400 .
O21 H21 0.8300 .
O22 H22 0.8300 .
O23 H23 0.8300 .
O24 H24 0.8300 .
O25 H25 0.8300 .

loop_
_platon_squeeze_void_nr
_platon_squeeze_void_average_x
_platon_squeeze_void_average_y
_platon_squeeze_void_average_z
_platon_squeeze_void_volume
_platon_squeeze_void_count_electrons
_platon_squeeze_void_content
1 -0.298 0.185 0.202 1839 612 ' '
2 0.000 0.354 0.958 7 8 ' '
3 0.000 0.646 0.042 7 10 ' '
